data_4002667
loop_
_publ_author_name
'Kamminga, Machteld E.'
'Fang, Hong-Hua'
'Filip, Marina R.'
'Giustino, Feliciano'
'Baas, Jacob'
'Blake, Graeme R.'
'Loi, Maria Antonietta'
'Palstra, Thomas T. M.'

_publ_section_title
;
 Confinement Effects in Low-Dimensional Lead Iodide Perovskite Hybrids
;
_journal_issue 13
_journal_name_full 'Chemistry of Materials'
_journal_page_first 4554
_journal_paper_doi 10.1021/acs.chemmater.6b00809
_journal_volume 28
_journal_year 2016
_chemical_formula_sum 'C14 H20 I4 N2 Pb'
_chemical_formula_weight 917.10
_space_group_crystal_system orthorhombic
_space_group_IT_number 61
_space_group_name_Hall '-P 2ac 2ab'
_space_group_name_H-M_alt 'P b c a'
_symmetry_space_group_name_Hall '-P 2ac 2ab'
_symmetry_space_group_name_H-M 'P b c a'
_atom_sites_solution_hydrogens geom
_audit_creation_method SHELXL-2014/6
_cell_angle_alpha 90
_cell_angle_beta 90
_cell_angle_gamma 90
_cell_formula_units_Z 4
_cell_length_a 9.1111(3)
_cell_length_b 8.6338(3)
_cell_length_c 28.4080(10)
_cell_measurement_reflns_used 9898
_cell_measurement_temperature 100(2)
_cell_measurement_theta_max 36.33
_cell_measurement_theta_min 2.87
_cell_volume 2234.67(13)
_computing_cell_refinement 'Bruker SAINT'
_computing_data_collection 'Bruker APEX2'
_computing_molecular_graphics 'Bruker SHELXTL'
_computing_publication_material 'Bruker SHELXTL'
_computing_structure_refinement 'SHELXL-2014/6 (Sheldrick, 2014)'
_computing_structure_solution 'SHELXS-97 (Sheldrick, 2008)'
_diffrn_ambient_temperature 100(2)
_diffrn_measured_fraction_theta_full 0.999
_diffrn_measured_fraction_theta_max 0.999
_diffrn_measurement_device_type 'Bruker APEX-II CCD'
_diffrn_radiation_source 'sealed tube'
_diffrn_radiation_type MoK\a
_diffrn_radiation_wavelength 0.71073
_diffrn_reflns_av_R_equivalents 0.0330
_diffrn_reflns_av_unetI/netI 0.0131
_diffrn_reflns_Laue_measured_fraction_full 0.999
_diffrn_reflns_Laue_measured_fraction_max 0.999
_diffrn_reflns_limit_h_max 11
_diffrn_reflns_limit_h_min -11
_diffrn_reflns_limit_k_max 10
_diffrn_reflns_limit_k_min -10
_diffrn_reflns_limit_l_max 35
_diffrn_reflns_limit_l_min -35
_diffrn_reflns_number 30920
_diffrn_reflns_point_group_measured_fraction_full 0.999
_diffrn_reflns_point_group_measured_fraction_max 0.999
_diffrn_reflns_theta_full 25.000
_diffrn_reflns_theta_max 26.371
_diffrn_reflns_theta_min 2.868
_exptl_absorpt_coefficient_mu 13.069
_exptl_absorpt_correction_T_max 0.7800
_exptl_absorpt_correction_T_min 0.1209
_exptl_absorpt_correction_type multi-scan
_exptl_crystal_colour orange
_exptl_crystal_density_diffrn 2.726
_exptl_crystal_description Rectangular
_exptl_crystal_F_000 1620
_exptl_crystal_size_max 0.280
_exptl_crystal_size_mid 0.100
_exptl_crystal_size_min 0.020
_refine_diff_density_max 1.392
_refine_diff_density_min -0.575
_refine_diff_density_rms 0.147
_refine_ls_extinction_coef .
_refine_ls_extinction_method none
_refine_ls_goodness_of_fit_ref 1.180
_refine_ls_hydrogen_treatment constr
_refine_ls_matrix_type full
_refine_ls_number_parameters 98
_refine_ls_number_reflns 2287
_refine_ls_number_restraints 0
_refine_ls_restrained_S_all 1.180
_refine_ls_R_factor_all 0.0183
_refine_ls_R_factor_gt 0.0173
_refine_ls_shift/su_max 0.002
_refine_ls_shift/su_mean 0.000
_refine_ls_structure_factor_coef Fsqd
_refine_ls_weighting_details 'w=1/[\s^2^(Fo^2^)+(0.0217P)^2^+4.0456P] where P=(Fo^2^+2Fc^2^)/3'
_refine_ls_weighting_scheme calc
_refine_ls_wR_factor_gt 0.0428
_refine_ls_wR_factor_ref 0.0435
_reflns_Friedel_coverage 0.000
_reflns_Friedel_fraction_full .
_reflns_Friedel_fraction_max .
_reflns_number_gt 2202
_reflns_number_total 2287
_reflns_threshold_expression 'I > 2\s(I)'
_cod_data_source_file PMAPbI4.cif
_cod_data_source_block PMAPbI4
_cod_database_code 4002667
_shelx_space_group_comment
;
The symmetry employed for this shelxl refinement is uniquely defined
by the following loop, which should always be used as a source of
symmetry information in preference to the above space-group names.
They are only intended as comments.
;
_shelx_estimated_absorpt_t_min 0.121
_shelx_estimated_absorpt_t_max 0.780
_shelxl_version_number 2014/6

loop_
_space_group_symop_operation_xyz
'x, y, z'
'-x+1/2, -y, z+1/2'
'-x, y+1/2, -z+1/2'
'x+1/2, -y+1/2, -z'
'-x, -y, -z'
'x-1/2, y, -z-1/2'
'x, -y-1/2, z-1/2'
'-x-1/2, y-1/2, z'

loop_
_atom_site_label
_atom_site_type_symbol
_atom_site_fract_x
_atom_site_fract_y
_atom_site_fract_z
_atom_site_U_iso_or_equiv
_atom_site_adp_type
_atom_site_occupancy
_atom_site_site_symmetry_order
_atom_site_calc_flag
_atom_site_refinement_flags_posn
_atom_site_refinement_flags_adp
_atom_site_refinement_flags_occupancy
_atom_site_disorder_assembly
_atom_site_disorder_group
Pb1 Pb 0.0000 0.0000 0.5000 0.01318(6) Uani 1 2 d S . P . .
I02 I 0.29488(2) 0.20141(2) 0.50752(2) 0.01611(7) Uani 1 1 d . . . . .
I03 I 0.04300(3) 0.02154(2) 0.38860(2) 0.01894(7) Uani 1 1 d . . . . .
N1 N 0.5848(3) 0.0676(3) 0.58635(10) 0.0206(6) Uani 1 1 d . . . . .
H1A H 0.5922 0.0540 0.5547 0.031 Uiso 1 1 calc R U . . .
H1B H 0.6747 0.0558 0.5998 0.031 Uiso 1 1 calc R U . . .
H1C H 0.5502 0.1644 0.5925 0.031 Uiso 1 1 calc R U . . .
C2 C 0.4804(5) -0.0511(4) 0.60644(13) 0.0258(8) Uani 1 1 d . . . . .
H2A H 0.3892 -0.0529 0.5875 0.031 Uiso 1 1 calc R U . . .
H2B H 0.5258 -0.1551 0.6047 0.031 Uiso 1 1 calc R U . . .
C3 C 0.4438(4) -0.0143(4) 0.65654(13) 0.0201(7) Uani 1 1 d . . . . .
C4 C 0.5181(4) -0.0837(5) 0.69354(13) 0.0266(8) Uani 1 1 d . . . . .
H4 H 0.5955 -0.1543 0.6872 0.032 Uiso 1 1 calc R U . . .
C5 C 0.4805(5) -0.0509(5) 0.73980(14) 0.0282(8) Uani 1 1 d . . . . .
H5 H 0.5319 -0.0989 0.7650 0.034 Uiso 1 1 calc R U . . .
C6 C 0.3687(5) 0.0511(4) 0.74912(14) 0.0305(8) Uani 1 1 d . . . . .
H6 H 0.3415 0.0721 0.7808 0.037 Uiso 1 1 calc R U . . .
C7 C 0.2957(4) 0.1231(5) 0.71264(15) 0.0324(9) Uani 1 1 d . . . . .
H7 H 0.2200 0.1955 0.7193 0.039 Uiso 1 1 calc R U . . .
C8 C 0.3323(4) 0.0903(4) 0.66654(14) 0.0275(8) Uani 1 1 d . . . . .
H8 H 0.2810 0.1395 0.6416 0.033 Uiso 1 1 calc R U . . .

loop_
_atom_site_aniso_label
_atom_site_aniso_U_11
_atom_site_aniso_U_22
_atom_site_aniso_U_33
_atom_site_aniso_U_23
_atom_site_aniso_U_13
_atom_site_aniso_U_12
Pb1 0.01293(11) 0.01077(10) 0.01583(10) 0.00002(6) -0.00005(6) 0.00033(6)
I02 0.01515(12) 0.01268(11) 0.02049(12) 0.00041(7) -0.00184(8) -0.00426(8)
I03 0.02480(13) 0.01655(11) 0.01546(12) -0.00110(8) -0.00255(9) 0.00056(9)
N1 0.0243(15) 0.0188(14) 0.0186(14) 0.0004(11) 0.0005(12) 0.0026(12)
C2 0.038(2) 0.0168(18) 0.0222(19) 0.0024(15) -0.0015(15) -0.0070(16)
C3 0.024(2) 0.0143(15) 0.0220(19) -0.0005(12) -0.0003(15) -0.0059(13)
C4 0.0267(18) 0.0252(19) 0.028(2) 0.0056(16) -0.0007(15) 0.0046(15)
C5 0.035(2) 0.029(2) 0.0209(19) 0.0032(16) -0.0065(16) -0.0057(17)
C6 0.039(2) 0.0276(19) 0.0255(19) -0.0054(16) 0.0058(17) -0.0105(18)
C7 0.0245(19) 0.032(2) 0.040(2) -0.0052(18) 0.0105(17) 0.0059(17)
C8 0.0197(18) 0.0302(19) 0.033(2) 0.0054(16) -0.0026(15) 0.0002(15)

loop_
_atom_type_symbol
_atom_type_description
_atom_type_scat_dispersion_real
_atom_type_scat_dispersion_imag
_atom_type_scat_source
C C 0.0033 0.0016 'International Tables Vol C Tables 4.2.6.8 and 6.1.1.4'
H H 0.0000 0.0000 'International Tables Vol C Tables 4.2.6.8 and 6.1.1.4'
N N 0.0061 0.0033 'International Tables Vol C Tables 4.2.6.8 and 6.1.1.4'
I I -0.4742 1.8119 'International Tables Vol C Tables 4.2.6.8 and 6.1.1.4'
Pb Pb -3.3944 10.1111 'International Tables Vol C Tables 4.2.6.8 and 6.1.1.4'

loop_
_geom_angle_atom_site_label_1
_geom_angle_atom_site_label_2
_geom_angle_atom_site_label_3
_geom_angle
_geom_angle_site_symmetry_1
_geom_angle_site_symmetry_3
I02 Pb1 I02 180.0 8_655 4_456
I02 Pb1 I03 92.378(6) 8_655 .
I02 Pb1 I03 87.622(6) 4_456 .
I02 Pb1 I03 87.623(6) 8_655 5_556
I02 Pb1 I03 92.377(6) 4_456 5_556
I03 Pb1 I03 180.0 . 5_556
I02 Pb1 I02 86.731(3) 8_655 .
I02 Pb1 I02 93.269(3) 4_456 .
I03 Pb1 I02 86.082(6) . .
I03 Pb1 I02 93.918(6) 5_556 .
I02 Pb1 I02 93.269(3) 8_655 5_556
I02 Pb1 I02 86.731(3) 4_456 5_556
I03 Pb1 I02 93.920(6) . 5_556
I03 Pb1 I02 86.081(6) 5_556 5_556
I02 Pb1 I02 180.0 . 5_556
Pb1 I02 Pb1 157.525(7) 4_556 .
C2 N1 H1A 109.5 . .
C2 N1 H1B 109.5 . .
H1A N1 H1B 109.5 . .
C2 N1 H1C 109.5 . .
H1A N1 H1C 109.5 . .
H1B N1 H1C 109.5 . .
C3 C2 N1 110.8(3) . .
C3 C2 H2A 109.5 . .
N1 C2 H2A 109.5 . .
C3 C2 H2B 109.5 . .
N1 C2 H2B 109.5 . .
H2A C2 H2B 108.1 . .
C4 C3 C8 118.9(4) . .
C4 C3 C2 121.4(3) . .
C8 C3 C2 119.7(3) . .
C3 C4 C5 120.6(4) . .
C3 C4 H4 119.7 . .
C5 C4 H4 119.7 . .
C6 C5 C4 119.8(4) . .
C6 C5 H5 120.1 . .
C4 C5 H5 120.1 . .
C5 C6 C7 120.1(4) . .
C5 C6 H6 119.9 . .
C7 C6 H6 119.9 . .
C6 C7 C8 120.2(4) . .
C6 C7 H7 119.9 . .
C8 C7 H7 119.9 . .
C7 C8 C3 120.3(4) . .
C7 C8 H8 119.9 . .
C3 C8 H8 119.9 . .

loop_
_geom_bond_atom_site_label_1
_geom_bond_atom_site_label_2
_geom_bond_distance
_geom_bond_site_symmetry_2
Pb1 I02 3.1912(2) 8_655
Pb1 I02 3.1912(2) 4_456
Pb1 I03 3.1942(2) .
Pb1 I03 3.1943(2) 5_556
Pb1 I02 3.2075(2) .
Pb1 I02 3.2075(2) 5_556
I02 Pb1 3.1912(2) 4_556
N1 C2 1.510(5) .
N1 H1A 0.9100 .
N1 H1B 0.9100 .
N1 H1C 0.9100 .
C2 C3 1.496(5) .
C2 H2A 0.9900 .
C2 H2B 0.9900 .
C3 C4 1.386(5) .
C3 C8 1.389(5) .
C4 C5 1.387(5) .
C4 H4 0.9500 .
C5 C6 1.372(6) .
C5 H5 0.9500 .
C6 C7 1.379(6) .
C6 H6 0.9500 .
C7 C8 1.381(6) .
C7 H7 0.9500 .
C8 H8 0.9500 .
